data_2238499
loop_
_publ_author_name
'El-Hiti, Gamal A.'
'Smith, Keith'
'Balakit, Asim A.'
'Masmali, Ali'
'Kariuki, Benson M.'

_publ_section_title
;
 (<i>E</i>)-3-(4-Bromo-5-methylthiophen-2-yl)acrylonitrile
;
_journal_coeditor_code HG5330
_journal_issue 9
_journal_name_full 'Acta Crystallographica Section E'
_journal_page_first o1385
_journal_paper_doi 10.1107/S1600536813019752
_journal_volume 69
_journal_year 2013
_chemical_formula_iupac 'C8 H6 Br N S'
_chemical_formula_moiety 'C8 H6 Br N S'
_chemical_formula_sum 'C8 H6 Br N S'
_chemical_formula_weight 228.11
_chemical_name_systematic
;
(<i>E</i>)-3-(4-Bromo-5-methylthiophen-2-yl)acrylonitrile
;
_space_group_IT_number 19
_symmetry_cell_setting orthorhombic
_symmetry_space_group_name_Hall 'P 2ac 2ab'
_symmetry_space_group_name_H-M 'P 21 21 21'
_atom_sites_solution_hydrogens geom
_atom_sites_solution_primary direct
_atom_sites_solution_secondary difmap
_audit_creation_method SHELXL97
_cell_angle_alpha 90.00
_cell_angle_beta 90.00
_cell_angle_gamma 90.00
_cell_formula_units_Z 4
_cell_length_a 6.1347(5)
_cell_length_b 7.1124(3)
_cell_length_c 19.8245(13)
_cell_measurement_reflns_used 1769
_cell_measurement_temperature 150(2)
_cell_measurement_theta_max 28.44
_cell_measurement_theta_min 3.04
_cell_volume 864.99(10)
_computing_cell_refinement 'DENZO and SCALEPACK (Otwinowski & Minor, 1997)'
_computing_data_collection 'COLLECT (Nonius, 2000)'
_computing_data_reduction 'DENZO and SCALEPACK (Otwinowski & Minor, 1997)'
_computing_molecular_graphics 'ORTEP-3 for Windows (Farrugia, 2012)'
_computing_publication_material
;
WinGX (Farrugia, 2012) and CHEMDRAW Ultra (Cambridge Soft, 2001)
;
_computing_structure_refinement 'SHELXL97 (Sheldrick, 2008)'
_computing_structure_solution 'SHELXS97 (Sheldrick, 2008)'
_diffrn_ambient_temperature 150(2)
_diffrn_measured_fraction_theta_full 0.992
_diffrn_measured_fraction_theta_max 0.992
_diffrn_measurement_device_type 'Nonius KappaCCD'
_diffrn_measurement_method CCD
_diffrn_radiation_monochromator graphite
_diffrn_radiation_source 'fine-focus sealed tube'
_diffrn_radiation_type MoK\a
_diffrn_radiation_wavelength 0.71073
_diffrn_reflns_av_R_equivalents 0.0598
_diffrn_reflns_av_sigmaI/netI 0.0715
_diffrn_reflns_limit_h_max 7
_diffrn_reflns_limit_h_min -4
_diffrn_reflns_limit_k_max 7
_diffrn_reflns_limit_k_min -9
_diffrn_reflns_limit_l_max 20
_diffrn_reflns_limit_l_min -25
_diffrn_reflns_number 3294
_diffrn_reflns_theta_full 27.44
_diffrn_reflns_theta_max 27.44
_diffrn_reflns_theta_min 3.04
_exptl_absorpt_coefficient_mu 4.924
_exptl_absorpt_correction_T_max 0.6388
_exptl_absorpt_correction_T_min 0.2434
_exptl_absorpt_correction_type empirical
_exptl_absorpt_process_details '(DENZO/SCALEPACK; Otwinowski & Minor, 1997)'
_exptl_crystal_colour yellow
_exptl_crystal_density_diffrn 1.752
_exptl_crystal_density_method 'not measured'
_exptl_crystal_description plate
_exptl_crystal_F_000 448
_exptl_crystal_size_max 0.40
_exptl_crystal_size_mid 0.30
_exptl_crystal_size_min 0.10
_refine_diff_density_max 0.744
_refine_diff_density_min -1.119
_refine_ls_abs_structure_details 'Flack (1983), 699 Friedel pairs'
_refine_ls_abs_structure_Flack 0.03(2)
_refine_ls_extinction_coef 0.030(3)
_refine_ls_extinction_expression Fc^*^=kFc[1+0.001xFc^2^\l^3^/sin(2\q)]^-1/4^
_refine_ls_extinction_method 'SHELXL97 (Sheldrick, 2008)'
_refine_ls_goodness_of_fit_ref 1.046
_refine_ls_hydrogen_treatment constr
_refine_ls_matrix_type full
_refine_ls_number_parameters 102
_refine_ls_number_reflns 1910
_refine_ls_number_restraints 0
_refine_ls_restrained_S_all 1.046
_refine_ls_R_factor_all 0.0526
_refine_ls_R_factor_gt 0.0476
_refine_ls_shift/su_max 0.000
_refine_ls_shift/su_mean 0.000
_refine_ls_structure_factor_coef Fsqd
_refine_ls_weighting_details 'calc w = 1/[\s^2^(Fo^2^)+(0.0412P)^2^+2.3854P] where P=(Fo^2^+2Fc^2^)/3'
_refine_ls_weighting_scheme calc
_refine_ls_wR_factor_gt 0.1157
_refine_ls_wR_factor_ref 0.1204
_reflns_number_gt 1769
_reflns_number_total 1910
_reflns_threshold_expression I>2\s(I)
_cod_data_source_file hg5330.cif
_cod_data_source_block I
_cod_database_code 2238499
_cod_database_fobs_code 2238499

loop_
_symmetry_equiv_pos_as_xyz
'x, y, z'
'-x+1/2, -y, z+1/2'
'x+1/2, -y+1/2, -z'
'-x, y+1/2, -z+1/2'

loop_
_atom_site_type_symbol
_atom_site_label
_atom_site_fract_x
_atom_site_fract_y
_atom_site_fract_z
_atom_site_U_iso_or_equiv
_atom_site_adp_type
_atom_site_calc_flag
_atom_site_refinement_flags
_atom_site_occupancy
_atom_site_symmetry_multiplicity
C C1 -0.4336(10) -0.1420(8) 0.7590(3) 0.0265(11) Uani d . 1 1
C C2 -0.2429(10) -0.1841(9) 0.7200(3) 0.0264(12) Uani d . 1 1
H H2 -0.1959 -0.3079 0.7159 0.032 Uiso calc R 1 1
C C3 -0.1322(9) -0.0462(8) 0.6895(3) 0.0258(12) Uani d . 1 1
H H3 -0.1824 0.0764 0.6946 0.031 Uiso calc R 1 1
C C4 0.0617(10) -0.0763(7) 0.6489(3) 0.0235(11) Uani d . 1 1
C C5 0.1860(10) 0.0569(8) 0.6186(3) 0.0222(11) Uani d . 1 1
H H5 0.1553 0.1849 0.6203 0.027 Uiso calc R 1 1
C C6 0.3668(10) -0.0199(8) 0.5843(3) 0.0241(12) Uani d . 1 1
C C7 0.3838(8) -0.2120(7) 0.5887(2) 0.0191(11) Uani d . 1 1
C C8 0.5528(11) -0.3400(7) 0.5583(3) 0.0264(12) Uani d . 1 1
H H8A 0.5059 -0.3791 0.5142 0.040 Uiso calc R 1 1
H H8B 0.5713 -0.4485 0.5865 0.040 Uiso calc R 1 1
H H8C 0.6888 -0.2741 0.5546 0.040 Uiso calc R 1 1
N N1 -0.5883(9) -0.1203(8) 0.7912(3) 0.0331(11) Uani d . 1 1
S S1 0.1701(3) -0.2987(2) 0.63524(7) 0.0246(3) Uani d . 1 1
Br Br1 0.57000(10) 0.12692(8) 0.53635(3) 0.0319(2) Uani d . 1 1

loop_
_atom_site_aniso_label
_atom_site_aniso_U_11
_atom_site_aniso_U_22
_atom_site_aniso_U_33
_atom_site_aniso_U_12
_atom_site_aniso_U_13
_atom_site_aniso_U_23
C1 0.022(3) 0.028(3) 0.030(3) -0.001(3) 0.000(2) 0.000(2)
C2 0.024(3) 0.027(3) 0.029(3) 0.003(2) 0.001(2) -0.005(2)
C3 0.023(3) 0.025(3) 0.029(3) 0.006(2) -0.002(2) -0.003(2)
C4 0.016(2) 0.025(3) 0.030(3) 0.003(2) -0.002(2) -0.001(2)
C5 0.023(3) 0.018(2) 0.026(3) 0.004(2) -0.006(2) -0.006(2)
C6 0.025(3) 0.024(3) 0.023(3) -0.001(2) -0.001(2) -0.004(2)
C7 0.021(3) 0.019(2) 0.017(2) 0.002(2) -0.0057(19) 0.0017(19)
C8 0.032(3) 0.019(3) 0.028(3) 0.002(2) 0.002(2) 0.003(2)
N1 0.031(3) 0.031(2) 0.038(3) -0.008(3) 0.002(2) -0.004(2)
S1 0.0240(7) 0.0207(6) 0.0291(7) 0.0007(6) 0.0021(6) -0.0004(5)
Br1 0.0332(3) 0.0259(3) 0.0368(3) -0.0021(3) 0.0065(3) 0.0040(2)

loop_
_atom_type_symbol
_atom_type_description
_atom_type_scat_dispersion_real
_atom_type_scat_dispersion_imag
_atom_type_scat_source
C C 0.0033 0.0016 'International Tables Vol C Tables 4.2.6.8 and 6.1.1.4'
H H 0.0000 0.0000 'International Tables Vol C Tables 4.2.6.8 and 6.1.1.4'
N N 0.0061 0.0033 'International Tables Vol C Tables 4.2.6.8 and 6.1.1.4'
S S 0.1246 0.1234 'International Tables Vol C Tables 4.2.6.8 and 6.1.1.4'
Br Br -0.2901 2.4595 'International Tables Vol C Tables 4.2.6.8 and 6.1.1.4'

loop_
_geom_angle_atom_site_label_1
_geom_angle_atom_site_label_2
_geom_angle_atom_site_label_3
_geom_angle
N1 C1 C2 175.6(7)
C3 C2 C1 120.3(5)
C3 C2 H2 119.8
C1 C2 H2 119.8
C2 C3 C4 123.9(5)
C2 C3 H3 118.0
C4 C3 H3 118.0
C5 C4 C3 127.1(5)
C5 C4 S1 110.6(4)
C3 C4 S1 122.3(4)
C4 C5 C6 112.6(5)
C4 C5 H5 123.7
C6 C5 H5 123.7
C7 C6 C5 114.5(5)
C7 C6 Br1 122.3(4)
C5 C6 Br1 123.3(4)
C6 C7 C8 128.9(5)
C6 C7 S1 109.5(4)
C8 C7 S1 121.6(4)
C7 C8 H8A 109.5
C7 C8 H8B 109.5
H8A C8 H8B 109.5
C7 C8 H8C 109.5
H8A C8 H8C 109.5
H8B C8 H8C 109.5
C7 S1 C4 92.8(3)

loop_
_geom_bond_atom_site_label_1
_geom_bond_atom_site_label_2
_geom_bond_distance
C1 N1 1.154(8)
C1 C2 1.434(8)
C2 C3 1.338(8)
C2 H2 0.9300
C3 C4 1.452(8)
C3 H3 0.9300
C4 C5 1.356(8)
C4 S1 1.737(5)
C5 C6 1.412(8)
C5 H5 0.9300
C6 C7 1.373(7)
C6 Br1 1.884(6)
C7 C8 1.506(8)
C7 S1 1.717(5)
C8 H8A 0.9600
C8 H8B 0.9600
C8 H8C 0.9600

loop_
_geom_hbond_atom_site_label_D
_geom_hbond_atom_site_label_H
_geom_hbond_atom_site_label_A
_geom_hbond_site_symmetry_A
_geom_hbond_distance_DH
_geom_hbond_distance_HA
_geom_hbond_distance_DA
_geom_hbond_angle_DHA
C3 H3 N1 4_456 0.93 2.59 3.501(8) 166.4
